data_4034201
loop_
_publ_author_name
'Mittersteiner, Mateus'
'Andrade, Valquiria P.'
'Zachow, Lucimara L.'
'Frizzo, Clarissa P.'
'Bonacorso, Helio G.'
'Martins, Marcos A. P.'
'Zanatta, Nilo'

_publ_section_title
;
 Synthesis of <i>N</i>-Pyrrolyl(furanyl)-Substituted Piperazines,
 1,4-Dizepanes, and 1,4-Diazocanes.
;
_journal_issue 14
_journal_name_full 'The Journal of organic chemistry'
_journal_page_first 8976
_journal_page_last 8983
_journal_paper_doi 10.1021/acs.joc.9b00867
_journal_volume 84
_journal_year 2019
_chemical_formula_moiety 'C20 H19 F6 N3 O2'
_chemical_formula_sum 'C20 H19 F6 N3 O2'
_chemical_formula_weight 447.38
_chemical_melting_point ?
_chemical_name_common trifluoromethyl)-1H-pyrrol-3-yl)
_chemical_name_systematic
;
'(Z)-1,1,1-trifluoro-3-(1-(1-(3-methoxyphenyl)-5-(trifluoromethyl)
        -1H-pyrrol-3-yl)-1,3-diazepan-2-ylidene)propan-2-one'
;
_space_group_IT_number 14
_space_group_name_Hall '-P 2yn'
_space_group_name_H-M_alt 'P 1 21/n 1'
_symmetry_cell_setting monoclinic
_symmetry_space_group_name_H-M 'P 1 21/n 1'
_atom_sites_solution_hydrogens geom
_atom_sites_solution_primary direct
_atom_sites_solution_secondary difmap
_audit_conform_dict_location ftp://ftp.iucr.org/pub/cif_core.dic
_audit_conform_dict_name cif_core.dic
_audit_conform_dict_version 2.4
_audit_creation_date 2018-01-31T16:16:34-00:00
_audit_creation_method 'WinGX routine CIF_UPDATE'
_cell_angle_alpha 90
_cell_angle_beta 94.282(7)
_cell_angle_gamma 90
_cell_formula_units_Z 4
_cell_length_a 12.595(2)
_cell_length_b 8.5075(15)
_cell_length_c 19.020(3)
_cell_measurement_reflns_used 6510
_cell_measurement_temperature 296(2)
_cell_measurement_theta_max 64.45
_cell_measurement_theta_min 4.07
_cell_volume 2032.3(6)
_computing_cell_refinement 'BRUKER SANT'
_computing_data_collection 'BRUKER APEX-III'
_computing_data_reduction 'BRUKER SOFTWARE'
_computing_molecular_graphics 'ORTEP-3 (Farrugia, 2000)'
_computing_publication_material 'SHELXL-97 (Sheldrick, 1997)'
_computing_structure_refinement 'SHELXL-2014/7 (Sheldrick, 2014)'
_computing_structure_solution 'SHELXL97 (Sheldrick, 1997)'
_diffrn_ambient_temperature 296(2)
_diffrn_detector_area_resol_mean none
_diffrn_measured_fraction_theta_full 0.783
_diffrn_measured_fraction_theta_max 0.927
_diffrn_measurement_device_type 'D8 VENTURE'
_diffrn_measurement_method 'phi and omega scans'
_diffrn_radiation_monochromator graphite
_diffrn_radiation_type CuK\a
_diffrn_radiation_wavelength 1.54178
_diffrn_reflns_av_R_equivalents 0.0367
_diffrn_reflns_av_unetI/netI 0.037
_diffrn_reflns_limit_h_max 14
_diffrn_reflns_limit_h_min -14
_diffrn_reflns_limit_k_max 9
_diffrn_reflns_limit_k_min -8
_diffrn_reflns_limit_l_max 22
_diffrn_reflns_limit_l_min -22
_diffrn_reflns_number 14192
_diffrn_reflns_theta_full 10
_diffrn_reflns_theta_max 65.07
_diffrn_reflns_theta_min 4.07
_diffrn_standards_decay_% none
_diffrn_standards_interval_count none
_diffrn_standards_interval_time none
_diffrn_standards_number none
_exptl_absorpt_coefficient_mu 1.166
_exptl_absorpt_correction_T_max 0.8824
_exptl_absorpt_correction_T_min 0.736
_exptl_absorpt_correction_type multi-scan
_exptl_absorpt_process_details SADABS
_exptl_crystal_colour yellow
_exptl_crystal_density_diffrn 1.462
_exptl_crystal_density_meas ?
_exptl_crystal_density_method 'not measured'
_exptl_crystal_description block
_exptl_crystal_F_000 920
_exptl_crystal_size_max 0.28
_exptl_crystal_size_mid 0.18
_exptl_crystal_size_min 0.11
_refine_diff_density_max 0.388
_refine_diff_density_min -0.258
_refine_diff_density_rms 0.038
_refine_ls_extinction_coef none
_refine_ls_extinction_method none
_refine_ls_goodness_of_fit_ref 1.041
_refine_ls_hydrogen_treatment mixed
_refine_ls_matrix_type full
_refine_ls_number_parameters 288
_refine_ls_number_reflns 3197
_refine_ls_number_restraints 0
_refine_ls_restrained_S_all 1.041
_refine_ls_R_factor_all 0.0919
_refine_ls_R_factor_gt 0.0533
_refine_ls_shift/su_max 0
_refine_ls_shift/su_mean 0
_refine_ls_structure_factor_coef Fsqd
_refine_ls_weighting_details 'calc w=1/[\s^2^(Fo^2^)+(0.0659P)^2^+0.9706P] where P=(Fo^2^+2Fc^2^)/3'
_refine_ls_weighting_scheme calc
_refine_ls_wR_factor_gt 0.131
_refine_ls_wR_factor_ref 0.1505
_reflns_number_gt 2151
_reflns_number_total 3197
_reflns_threshold_expression >2\s(I)
_cod_data_source_file jo9b00867_si_002.cif
_cod_data_source_block mmq0389_0ma_a
_cod_depositor_comments
;
The following automatic conversions were performed:

data item '_chemical_melting_point' value 'none' was changed to '?'
-- the value is undefined or not given.

data item '_exptl_absorpt_correction_type' value 'multi scan' was
changed to 'multi-scan' in accordance with the
/home/data/users/saulius/crontab/automatic-downloads/current/ACS/lib/dictionaries/cif_core.dic
dictionary named 'cif_core.dic' version 2.4.2 last updated on
2011-04-26.

data item '_symmetry_cell_setting' value 'Monoclinic' was changed to
'monoclinic' in accordance with the
/home/data/users/saulius/crontab/automatic-downloads/current/ACS/lib/dictionaries/cif_core.dic
dictionary named 'cif_core.dic' version 2.4.2 last updated on
2011-04-26.

data item '_exptl_crystal_density_meas' value 'none' was changed to
'?' -- the value is perceived as not measured.

Automatic conversion script
Id: cif_fix_values 6909 2019-04-08 15:41:33Z antanas 
;
_cod_original_sg_symbol_H-M P2(1)/n
_cod_database_code 4034201

loop_
_symmetry_equiv_pos_as_xyz
'x, y, z'
'-x+1/2, y+1/2, -z+1/2'
'-x, -y, -z'
'x-1/2, -y-1/2, z-1/2'

loop_
_atom_site_label
_atom_site_type_symbol
_atom_site_fract_x
_atom_site_fract_y
_atom_site_fract_z
_atom_site_U_iso_or_equiv
_atom_site_adp_type
_atom_site_occupancy
_atom_site_symmetry_multiplicity
_atom_site_calc_flag
_atom_site_refinement_flags
F831 F 0.75678(18) 0.2329(4) 0.60327(12) 0.1546(13) Uani 1 1 d .
F832 F 0.81810(17) 0.1246(3) 0.51786(17) 0.1375(10) Uani 1 1 d .
F213 F 0.6311(2) 0.2800(3) 0.05436(10) 0.1207(9) Uani 1 1 d .
F212 F 0.69535(16) 0.0866(3) 0.11320(10) 0.1009(7) Uani 1 1 d .
F211 F 0.52923(17) 0.0981(3) 0.08414(11) 0.1156(8) Uani 1 1 d .
F833 F 0.80660(19) 0.3680(3) 0.52129(16) 0.1425(11) Uani 1 1 d .
O82 O 0.59671(16) 0.1033(3) 0.51681(11) 0.0720(6) Uani 1 1 d .
O15 O 1.02718(17) 0.2467(3) 0.32265(13) 0.0931(8) Uani 1 1 d .
N1 N 0.66916(17) 0.3313(3) 0.21868(11) 0.0606(6) Uani 1 1 d .
N6 N 0.43379(17) 0.4331(3) 0.30441(11) 0.0607(6) Uani 1 1 d .
N9 N 0.43388(19) 0.2349(4) 0.43605(14) 0.0634(7) Uani 1 1 d .
C151 C 0.9875(3) 0.1848(5) 0.3849(2) 0.1008(12) Uani 1 1 d .
H15A H 1.0461 0.1564 0.4177 0.151 Uiso 1 1 calc R
H15B H 0.9451 0.0934 0.3733 0.151 Uiso 1 1 calc R
H15C H 0.9446 0.2627 0.4059 0.151 Uiso 1 1 calc R
C15 C 0.9561(2) 0.2945(4) 0.26945(17) 0.0675(9) Uani 1 1 d .
C14 C 0.8467(2) 0.2861(4) 0.27135(15) 0.0614(8) Uani 1 1 d .
H14 H 0.8168 0.2451 0.3107 0.074 Uiso 1 1 calc R
C13 C 0.7822(2) 0.3391(4) 0.21428(15) 0.0603(8) Uani 1 1 d .
C5 C 0.6192(2) 0.3951(3) 0.27415(14) 0.0611(8) Uani 1 1 d .
H5 H 0.6533 0.4457 0.3129 0.073 Uiso 1 1 calc R
C4 C 0.5119(2) 0.3724(3) 0.26343(13) 0.0554(7) Uani 1 1 d .
C7 C 0.4675(2) 0.4792(4) 0.37583(13) 0.0613(8) Uani 1 1 d .
H7A H 0.4091 0.5337 0.3957 0.074 Uiso 1 1 calc R
H7B H 0.5259 0.5531 0.3742 0.074 Uiso 1 1 calc R
C8 C 0.5029(2) 0.3457(3) 0.42472(13) 0.0525(7) Uani 1 1 d .
C81 C 0.6060(2) 0.3443(4) 0.45636(13) 0.0551(7) Uani 1 1 d .
C82 C 0.6446(2) 0.2238(4) 0.50088(14) 0.0560(7) Uani 1 1 d .
C83 C 0.7571(3) 0.2385(5) 0.53445(18) 0.0751(10) Uani 1 1 d .
C12 C 0.3253(2) 0.3749(4) 0.29303(16) 0.0701(9) Uani 1 1 d .
H12A H 0.3084 0.3621 0.2428 0.084 Uiso 1 1 calc R
H12B H 0.2773 0.4535 0.3096 0.084 Uiso 1 1 calc R
C11 C 0.3049(2) 0.2200(4) 0.32938(18) 0.0764(10) Uani 1 1 d .
H11A H 0.2324 0.1869 0.3164 0.092 Uiso 1 1 calc R
H11B H 0.3523 0.1408 0.3126 0.092 Uiso 1 1 calc R
C10 C 0.3214(2) 0.2294(4) 0.40905(17) 0.0761(9) Uani 1 1 d .
H10A H 0.2857 0.3225 0.4249 0.091 Uiso 1 1 calc R
H10B H 0.288 0.1387 0.4291 0.091 Uiso 1 1 calc R
C3 C 0.4957(2) 0.2879(4) 0.19951(15) 0.0667(9) Uani 1 1 d .
H3 H 0.4304 0.2539 0.179 0.08 Uiso 1 1 calc R
C2 C 0.5921(2) 0.2650(4) 0.17313(14) 0.0614(8) Uani 1 1 d .
C16 C 0.9991(3) 0.3531(4) 0.2103(2) 0.0815(10) Uani 1 1 d .
H16 H 1.0726 0.3569 0.2083 0.098 Uiso 1 1 calc R
C17 C 0.9342(3) 0.4053(4) 0.1547(2) 0.0893(11) Uani 1 1 d .
H17 H 0.9644 0.4444 0.1151 0.107 Uiso 1 1 calc R
C18 C 0.8252(3) 0.4016(4) 0.15575(17) 0.0815(10) Uani 1 1 d .
H18 H 0.7816 0.4402 0.118 0.098 Uiso 1 1 calc R
C21 C 0.6127(3) 0.1832(5) 0.10759(17) 0.0783(10) Uani 1 1 d .
H81 H 0.653(2) 0.423(3) 0.4467(13) 0.052(8) Uiso 1 1 d .
H9 H 0.455(3) 0.163(4) 0.4610(17) 0.079(12) Uiso 1 1 d .

loop_
_atom_site_aniso_label
_atom_site_aniso_U_11
_atom_site_aniso_U_22
_atom_site_aniso_U_33
_atom_site_aniso_U_23
_atom_site_aniso_U_13
_atom_site_aniso_U_12
F831 0.0929(16) 0.298(4) 0.0681(15) 0.0103(18) -0.0268(11) 0.0010(19)
F832 0.0615(13) 0.135(2) 0.215(3) -0.0262(19) 0.0008(15) 0.0271(14)
F213 0.170(2) 0.144(2) 0.0483(12) 0.0029(12) 0.0076(12) 0.0232(17)
F212 0.0898(14) 0.1237(18) 0.0876(14) -0.0287(12) -0.0055(10) 0.0414(13)
F211 0.0871(14) 0.158(2) 0.0988(15) -0.0597(15) -0.0157(11) 0.0082(14)
F833 0.0861(16) 0.131(2) 0.201(3) 0.044(2) -0.0565(16) -0.0372(15)
O82 0.0604(12) 0.0823(16) 0.0727(14) 0.0222(12) 0.0009(10) -0.0025(11)
O15 0.0533(13) 0.136(2) 0.0894(17) -0.0066(16) -0.0023(12) 0.0049(13)
N1 0.0512(13) 0.0839(18) 0.0466(13) -0.0018(12) 0.0023(10) 0.0057(12)
N6 0.0543(14) 0.0778(17) 0.0495(13) 0.0009(12) 0.0012(10) 0.0086(13)
N9 0.0513(14) 0.0720(19) 0.0667(17) 0.0153(15) 0.0021(12) 0.0051(14)
C151 0.083(2) 0.134(4) 0.083(3) 0.007(2) -0.011(2) 0.015(2)
C15 0.0548(18) 0.078(2) 0.070(2) -0.0123(17) 0.0068(15) -0.0053(16)
C14 0.0532(17) 0.075(2) 0.0570(18) -0.0036(15) 0.0102(13) -0.0029(15)
C13 0.0563(17) 0.069(2) 0.0561(17) -0.0001(15) 0.0099(13) 0.0014(15)
C5 0.0606(18) 0.077(2) 0.0454(15) -0.0037(14) 0.0019(13) -0.0002(16)
C4 0.0530(17) 0.068(2) 0.0446(15) 0.0053(13) -0.0015(12) 0.0072(14)
C7 0.0670(18) 0.066(2) 0.0513(17) -0.0001(14) 0.0058(13) 0.0078(15)
C8 0.0576(17) 0.0602(19) 0.0405(14) 0.0001(13) 0.0090(12) 0.0041(14)
C81 0.0540(17) 0.068(2) 0.0436(15) 0.0017(14) 0.0038(12) -0.0048(16)
C82 0.0502(16) 0.074(2) 0.0446(16) -0.0009(15) 0.0060(12) 0.0006(15)
C83 0.0575(19) 0.099(3) 0.068(2) 0.0092(19) -0.0006(15) 0.004(2)
C12 0.0498(17) 0.096(3) 0.0636(19) 0.0021(18) -0.0031(13) 0.0140(17)
C11 0.0448(16) 0.091(3) 0.091(2) -0.004(2) -0.0069(15) 0.0055(17)
C10 0.0479(17) 0.090(3) 0.090(2) 0.0207(19) 0.0035(15) 0.0017(17)
C3 0.0559(18) 0.088(2) 0.0541(17) -0.0048(16) -0.0107(13) 0.0081(16)
C2 0.0611(18) 0.076(2) 0.0462(16) -0.0032(14) -0.0040(13) 0.0114(16)
C16 0.063(2) 0.091(3) 0.093(3) -0.009(2) 0.0251(19) -0.0149(19)
C17 0.091(3) 0.099(3) 0.083(3) 0.009(2) 0.040(2) -0.013(2)
C18 0.085(2) 0.094(3) 0.067(2) 0.0169(18) 0.0185(17) 0.000(2)
C21 0.074(2) 0.103(3) 0.056(2) -0.010(2) -0.0100(16) 0.015(2)

loop_
_atom_type_symbol
_atom_type_description
_atom_type_scat_dispersion_real
_atom_type_scat_dispersion_imag
_atom_type_scat_source
C C 0.0181 0.0091 'International Tables Vol C Tables 4.2.6.8 and 6.1.1.4'
H H 0 0 'International Tables Vol C Tables 4.2.6.8 and 6.1.1.4'
N N 0.0311 0.018 'International Tables Vol C Tables 4.2.6.8 and 6.1.1.4'
O O 0.0492 0.0322 'International Tables Vol C Tables 4.2.6.8 and 6.1.1.4'
F F 0.0727 0.0534 'International Tables Vol C Tables 4.2.6.8 and 6.1.1.4'

loop_
_geom_angle_atom_site_label_1
_geom_angle_atom_site_label_2
_geom_angle_atom_site_label_3
_geom_angle
C15 O15 C151 118.5(2)
C2 N1 C5 107.6(2)
C2 N1 C13 129.8(2)
C5 N1 C13 122.6(2)
C4 N6 C7 117.0(2)
C4 N6 C12 118.9(2)
C7 N6 C12 116.0(2)
C8 N9 C10 126.8(3)
O15 C15 C16 116.0(3)
O15 C15 C14 124.5(3)
C16 C15 C14 119.5(3)
C15 C14 C13 119.4(3)
C18 C13 C14 121.1(3)
C18 C13 N1 121.0(3)
C14 C13 N1 117.9(2)
C4 C5 N1 109.5(2)
C5 C4 N6 126.5(3)
C5 C4 C3 106.1(2)
N6 C4 C3 127.2(3)
N6 C7 C8 115.2(2)
N9 C8 C81 122.2(3)
N9 C8 C7 118.2(3)
C81 C8 C7 119.7(3)
C8 C81 C82 122.8(3)
O82 C82 C81 127.1(3)
O82 C82 C83 115.0(3)
C81 C82 C83 117.9(3)
F832 C83 F833 106.6(3)
F832 C83 F831 105.3(3)
F833 C83 F831 105.1(3)
F832 C83 C82 113.0(3)
F833 C83 C82 115.8(3)
F831 C83 C82 110.2(3)
N6 C12 C11 114.6(2)
C10 C11 C12 113.2(3)
N9 C10 C11 114.0(2)
C2 C3 C4 108.3(3)
C3 C2 N1 108.4(2)
C3 C2 C21 126.9(3)
N1 C2 C21 124.7(3)
C17 C16 C15 120.2(3)
C16 C17 C18 121.6(3)
C17 C18 C13 118.2(3)
F211 C21 F212 106.7(3)
F211 C21 F213 105.1(3)
F212 C21 F213 105.2(3)
F211 C21 C2 111.0(3)
F212 C21 C2 114.4(3)
F213 C21 C2 113.8(3)

loop_
_geom_bond_atom_site_label_1
_geom_bond_atom_site_label_2
_geom_bond_distance
F831 C83 1.310(4)
F832 C83 1.290(4)
F213 C21 1.339(4)
F212 C21 1.325(4)
F211 C21 1.326(4)
F833 C83 1.300(4)
O82 C82 1.238(3)
O15 C15 1.362(4)
O15 C151 1.421(4)
N1 C2 1.373(3)
N1 C5 1.379(3)
N1 C13 1.434(3)
N6 C4 1.399(3)
N6 C7 1.447(3)
N6 C12 1.454(4)
N9 C8 1.311(4)
N9 C10 1.472(4)
C15 C16 1.379(4)
C15 C14 1.382(4)
C14 C13 1.382(4)
C13 C18 1.380(4)
C5 C4 1.365(4)
C4 C3 1.414(4)
C7 C8 1.514(4)
C8 C81 1.390(4)
C81 C82 1.394(4)
C82 C83 1.515(4)
C12 C11 1.519(4)
C11 C10 1.516(4)
C3 C2 1.361(4)
C2 C21 1.467(4)
C16 C17 1.361(5)
C17 C18 1.376(5)

loop_
_geom_torsion_atom_site_label_1
_geom_torsion_atom_site_label_2
_geom_torsion_atom_site_label_3
_geom_torsion_atom_site_label_4
_geom_torsion
C151 O15 C15 C16 -179.8(3)
C151 O15 C15 C14 -0.5(5)
O15 C15 C14 C13 179.6(3)
C16 C15 C14 C13 -1.1(5)
C15 C14 C13 C18 -0.6(5)
C15 C14 C13 N1 -178.8(3)
C2 N1 C13 C18 54.8(5)
C5 N1 C13 C18 -125.2(3)
C2 N1 C13 C14 -127.0(3)
C5 N1 C13 C14 53.0(4)
C2 N1 C5 C4 -1.1(3)
C13 N1 C5 C4 178.9(3)
N1 C5 C4 N6 -173.5(3)
N1 C5 C4 C3 1.4(3)
C7 N6 C4 C5 -21.6(4)
C12 N6 C4 C5 -169.2(3)
C7 N6 C4 C3 164.5(3)
C12 N6 C4 C3 16.9(4)
C4 N6 C7 C8 -67.0(3)
C12 N6 C7 C8 81.5(3)
C10 N9 C8 C81 176.0(3)
C10 N9 C8 C7 -3.6(4)
N6 C7 C8 N9 -60.5(3)
N6 C7 C8 C81 120.0(3)
N9 C8 C81 C82 1.7(4)
C7 C8 C81 C82 -178.8(2)
C8 C81 C82 O82 2.1(5)
C8 C81 C82 C83 -177.7(3)
O82 C82 C83 F832 60.1(4)
C81 C82 C83 F832 -120.1(3)
O82 C82 C83 F833 -176.5(3)
C81 C82 C83 F833 3.3(4)
O82 C82 C83 F831 -57.4(4)
C81 C82 C83 F831 122.4(3)
C4 N6 C12 C11 81.5(3)
C7 N6 C12 C11 -66.4(3)
N6 C12 C11 C10 62.4(3)
C8 N9 C10 C11 63.4(4)
C12 C11 C10 N9 -74.8(4)
C5 C4 C3 C2 -1.1(3)
N6 C4 C3 C2 173.7(3)
C4 C3 C2 N1 0.5(4)
C4 C3 C2 C21 -179.8(3)
C5 N1 C2 C3 0.4(3)
C13 N1 C2 C3 -179.6(3)
C5 N1 C2 C21 -179.4(3)
C13 N1 C2 C21 0.6(5)
O15 C15 C16 C17 -179.3(3)
C14 C15 C16 C17 1.4(5)
C15 C16 C17 C18 0.1(6)
C16 C17 C18 C13 -1.8(6)
C14 C13 C18 C17 2.0(5)
N1 C13 C18 C17 -179.9(3)
C3 C2 C21 F211 -15.7(5)
N1 C2 C21 F211 164.0(3)
C3 C2 C21 F212 -136.5(3)
N1 C2 C21 F212 43.2(5)
C3 C2 C21 F213 102.5(4)
N1 C2 C21 F213 -77.8(4)
